data_2013319
loop_
_publ_author_name
'Lakshminarasimhan Damodharan'
'Vasantha Pattabhi'
'Manoranjan Behera'
'Sambasivarao Kotha'

_publ_section_title
;
 Ethyl 2-formamido-2-(4-iodobenzyl)-3-(4-iodophenyl)propionate and
 ethyl 2-(3-bromobenzyl)-3-(3-bromophenyl)-2-formamidopropionate
;
_journal_issue 4
_journal_name_full 'Acta Crystallographica Section C'
_journal_page_first o216
_journal_page_last o218
_journal_paper_doi 10.1107/S0108270103005183
_journal_volume 59
_journal_year 2003
_chemical_formula_moiety 'C19 H19 Br2 N O3'
_chemical_formula_sum 'C19 H19 Br2 N O3'
_chemical_formula_weight 469.17
_chemical_name_systematic
;
ethyl 2-formamido-2-(3-bromobenzyl)-3-(3-bromophenyl)propanoate
;
_space_group_IT_number 14
_symmetry_cell_setting monoclinic
_symmetry_space_group_name_Hall '-P 2yn'
_symmetry_space_group_name_H-M 'P 1 21/n 1'
_atom_sites_solution_hydrogens geom
_atom_sites_solution_primary direct
_atom_sites_solution_secondary difmap
_audit_creation_method SHELXL-97
_cell_angle_alpha 90.00
_cell_angle_beta 110.431(4)
_cell_angle_gamma 90.00
_cell_formula_units_Z 4
_cell_length_a 11.380(3)
_cell_length_b 14.867(3)
_cell_length_c 12.525(3)
_cell_measurement_reflns_used 4648
_cell_measurement_temperature 293(2)
_cell_measurement_theta_max 29.77
_cell_measurement_theta_min 2.08
_cell_volume 1985.8(8)
_computing_cell_refinement 'SAINT (Bruker, 1999)'
_computing_data_collection 'SMART (Bruker, 1999)'
_computing_data_reduction SAINT
_computing_molecular_graphics 'ORTEP-3 (Farrugia, 1999)'
_computing_publication_material SHELXL97
_computing_structure_refinement 'SHELXL97 (Sheldrick, 1997)'
_computing_structure_solution 'SHELXS97 (Sheldrick, 1997)'
_diffrn_ambient_temperature 293(2)
_diffrn_measured_fraction_theta_full 0.934
_diffrn_measured_fraction_theta_max 0.934
_diffrn_measurement_device_type 'Bruker CCD area-detector'
_diffrn_measurement_method '\f and \w'
_diffrn_radiation_monochromator graphite
_diffrn_radiation_source 'fine-focus sealed tube'
_diffrn_radiation_type MoK\a
_diffrn_radiation_wavelength 0.71073
_diffrn_reflns_av_R_equivalents 0.0921
_diffrn_reflns_av_sigmaI/netI 0.0880
_diffrn_reflns_limit_h_max 14
_diffrn_reflns_limit_h_min -14
_diffrn_reflns_limit_k_max 19
_diffrn_reflns_limit_k_min -19
_diffrn_reflns_limit_l_max 16
_diffrn_reflns_limit_l_min -14
_diffrn_reflns_number 17080
_diffrn_reflns_theta_full 27.99
_diffrn_reflns_theta_max 27.99
_diffrn_reflns_theta_min 2.08
_exptl_absorpt_coefficient_mu 4.099
_exptl_absorpt_correction_T_max 0.5261
_exptl_absorpt_correction_T_min 0.2720
_exptl_absorpt_correction_type multi-scan
_exptl_absorpt_process_details '(SADABS; Bruker, 1999)'
_exptl_crystal_colour colorless
_exptl_crystal_density_diffrn 1.569
_exptl_crystal_density_method 'not measured'
_exptl_crystal_description irregular
_exptl_crystal_F_000 936
_exptl_crystal_size_max 0.43
_exptl_crystal_size_mid 0.25
_exptl_crystal_size_min 0.18
_refine_diff_density_max 1.136
_refine_diff_density_min -0.741
_refine_ls_extinction_method none
_refine_ls_goodness_of_fit_ref 0.877
_refine_ls_hydrogen_treatment constr
_refine_ls_matrix_type full
_refine_ls_number_parameters 242
_refine_ls_number_reflns 4648
_refine_ls_number_restraints 111
_refine_ls_restrained_S_all 0.932
_refine_ls_R_factor_all 0.1132
_refine_ls_R_factor_gt 0.0512
_refine_ls_shift/su_max 0.001
_refine_ls_shift/su_mean 0.000
_refine_ls_structure_factor_coef Fsqd
_refine_ls_weighting_details 'calc w = 1/[\s^2^(Fo^2^)+(0.0772P)^2^] where P = (Fo^2^+2Fc^2^)/3'
_refine_ls_weighting_scheme calc
_refine_ls_wR_factor_gt 0.1314
_refine_ls_wR_factor_ref 0.1465
_reflns_number_gt 2163
_reflns_number_total 4648
_reflns_threshold_expression I>2\s(I)
_cod_data_source_file na1593.cif
_cod_data_source_block II
_cod_original_cell_volume 1985.8(7)
_cod_original_sg_symbol_H-M 'P 21/n'
_cod_database_code 2013319
_cod_database_fobs_code 2013319

loop_
_symmetry_equiv_pos_as_xyz
'x, y, z'
'-x+1/2, y+1/2, -z+1/2'
'-x, -y, -z'
'x-1/2, -y-1/2, z-1/2'

loop_
_atom_site_label
_atom_site_fract_x
_atom_site_fract_y
_atom_site_fract_z
_atom_site_U_iso_or_equiv
_atom_site_adp_type
_atom_site_calc_flag
_atom_site_refinement_flags
_atom_site_occupancy
_atom_site_disorder_assembly
_atom_site_disorder_group
_atom_site_type_symbol
Br7 0.94125(5) 0.08506(3) 0.15153(4) 0.0729(2) Uani d U 1 . . Br
Br12 0.75848(8) 0.87262(5) -0.05108(7) 0.1237(3) Uani d U 1 . . Br
O19 0.5956(3) 0.5488(2) -0.1695(3) 0.0736(9) Uani d U 1 . . O
C1 0.7637(3) 0.4759(3) 0.0458(3) 0.0452(9) Uani d U 1 . . C
C7 0.8655(4) 0.1728(3) 0.0379(4) 0.0537(10) Uani d U 1 . . C
O17 0.8801(3) 0.4208(2) 0.2294(3) 0.0769(10) Uani d DU 1 . . O
N1 0.7910(3) 0.5094(2) -0.0518(3) 0.0482(8) Uani d U 1 . . N
H1 0.8681 0.5092 -0.0474 0.058 Uiso calc R 1 . . H
C2 0.6827(4) 0.3892(3) 0.0132(4) 0.0522(10) Uani d U 1 . . C
H2A 0.6564 0.3726 0.0763 0.063 Uiso calc R 1 . . H
H2B 0.6079 0.4022 -0.0517 0.063 Uiso calc R 1 . . H
C15 0.8427(4) 0.6540(4) 0.2301(4) 0.0709(13) Uani d U 1 . . C
H15 0.8611 0.6102 0.2866 0.085 Uiso calc R 1 . . H
C8 0.8061(4) 0.2448(3) 0.0656(4) 0.0550(11) Uani d U 1 . . C
H8 0.8037 0.2499 0.1389 0.066 Uiso calc R 1 . . H
O16 0.9890(3) 0.4640(3) 0.1224(3) 0.0779(10) Uani d U 1 . . O
C19 0.7064(5) 0.5406(3) -0.1477(4) 0.0570(11) Uani d U 1 . . C
H19 0.7369 0.5581 -0.2045 0.068 Uiso calc R 1 . . H
C3 0.7493(4) 0.3100(3) -0.0158(4) 0.0531(10) Uani d U 1 . . C
C11 0.7327(4) 0.7018(3) 0.0406(4) 0.0670(12) Uani d U 1 . . C
H11 0.6758 0.6914 -0.0323 0.080 Uiso calc R 1 . . H
C9 0.6931(4) 0.5455(3) 0.0941(4) 0.0592(11) Uani d U 1 . . C
H9A 0.6096 0.5541 0.0388 0.071 Uiso calc R 1 . . H
H9B 0.6843 0.5209 0.1626 0.071 Uiso calc R 1 . . H
C16 0.8914(4) 0.4540(3) 0.1353(4) 0.0553(11) Uani d U 1 . . C
C6 0.8729(4) 0.1630(3) -0.0687(4) 0.0646(12) Uani d U 1 . . C
H6 0.9144 0.1145 -0.0863 0.078 Uiso calc R 1 . . H
C13 0.8757(5) 0.8022(4) 0.1734(5) 0.0825(15) Uani d U 1 . . C
H13 0.9142 0.8582 0.1901 0.099 Uiso calc R 1 . . H
C5 0.8163(5) 0.2280(3) -0.1482(4) 0.0705(13) Uani d U 1 . . C
H5 0.8200 0.2231 -0.2210 0.085 Uiso calc R 1 . . H
C10 0.7570(4) 0.6357(3) 0.1220(4) 0.0576(11) Uani d U 1 . . C
C4 0.7550(4) 0.2995(3) -0.1235(4) 0.0615(11) Uani d U 1 . . C
H4 0.7167 0.3416 -0.1798 0.074 Uiso calc R 1 . . H
C14 0.9001(5) 0.7369(4) 0.2537(5) 0.0861(16) Uani d U 1 . . C
H14 0.9570 0.7482 0.3264 0.103 Uiso calc R 1 . . H
C12 0.7924(5) 0.7831(3) 0.0667(5) 0.0757(13) Uani d U 1 . . C
C17A 1.0048(11) 0.4083(12) 0.3147(10) 0.108(6) Uani d PDU 0.579(15) A 1 C
H17A 1.0587 0.3758 0.2828 0.130 Uiso calc PR 0.579(15) A 1 H
H17B 1.0431 0.4658 0.3434 0.130 Uiso calc PR 0.579(15) A 1 H
C18A 0.9827(11) 0.3543(9) 0.4084(9) 0.142(7) Uani d PDU 0.579(15) A 1 C
H18A 1.0607 0.3464 0.4702 0.213 Uiso calc PR 0.579(15) A 1 H
H18B 0.9487 0.2966 0.3792 0.213 Uiso calc PR 0.579(15) A 1 H
H18C 0.9247 0.3858 0.4352 0.213 Uiso calc PR 0.579(15) A 1 H
C17B 0.9741(11) 0.3658(9) 0.3089(9) 0.094(6) Uani d PRDU 0.421(15) A 2 C
H17C 1.0417 0.3515 0.2814 0.113 Uiso calc PR 0.421(15) A 2 H
H17D 0.9389 0.3105 0.3259 0.113 Uiso calc PR 0.421(15) A 2 H
C18B 1.017(2) 0.4279(16) 0.4110(16) 0.165(11) Uani d PDU 0.421(15) A 2 C
H18D 1.0839 0.3997 0.4714 0.247 Uiso calc PR 0.421(15) A 2 H
H18E 0.9486 0.4402 0.4363 0.247 Uiso calc PR 0.421(15) A 2 H
H18F 1.0472 0.4832 0.3901 0.247 Uiso calc PR 0.421(15) A 2 H

loop_
_atom_site_aniso_label
_atom_site_aniso_U_11
_atom_site_aniso_U_22
_atom_site_aniso_U_33
_atom_site_aniso_U_12
_atom_site_aniso_U_13
_atom_site_aniso_U_23
Br7 0.0846(4) 0.0531(3) 0.0735(4) 0.0107(2) 0.0183(3) 0.0122(2)
Br12 0.1617(7) 0.0705(4) 0.1280(7) -0.0252(4) 0.0368(5) -0.0021(4)
O19 0.061(2) 0.068(2) 0.072(2) 0.0116(17) -0.0020(17) 0.0005(17)
C1 0.041(2) 0.052(2) 0.045(2) 0.0084(17) 0.0192(19) 0.0048(18)
C7 0.053(3) 0.044(2) 0.061(3) 0.0017(19) 0.015(2) 0.003(2)
O17 0.074(2) 0.111(3) 0.0454(19) 0.0215(19) 0.0212(16) 0.0185(18)
N1 0.0451(19) 0.053(2) 0.046(2) 0.0026(15) 0.0156(16) 0.0055(16)
C2 0.050(2) 0.051(2) 0.059(3) 0.0039(18) 0.024(2) 0.010(2)
C15 0.063(3) 0.088(3) 0.062(3) 0.003(3) 0.022(2) -0.021(3)
C8 0.062(3) 0.051(2) 0.056(3) 0.002(2) 0.025(2) 0.004(2)
O16 0.0458(18) 0.122(3) 0.063(2) 0.0101(18) 0.0159(16) 0.018(2)
C19 0.068(3) 0.050(2) 0.045(3) 0.004(2) 0.010(2) 0.002(2)
C3 0.052(2) 0.045(2) 0.062(3) -0.0005(18) 0.019(2) 0.004(2)
C11 0.059(3) 0.058(3) 0.073(3) -0.004(2) 0.009(2) -0.019(2)
C9 0.050(2) 0.060(2) 0.069(3) 0.005(2) 0.023(2) -0.008(2)
C16 0.057(3) 0.064(3) 0.044(3) 0.006(2) 0.018(2) 0.005(2)
C6 0.074(3) 0.057(3) 0.065(3) 0.010(2) 0.028(3) -0.006(2)
C13 0.075(3) 0.082(4) 0.096(4) -0.023(3) 0.036(3) -0.045(3)
C5 0.094(4) 0.067(3) 0.053(3) 0.010(3) 0.029(3) -0.001(2)
C10 0.047(2) 0.061(3) 0.067(3) 0.000(2) 0.021(2) -0.019(2)
C4 0.072(3) 0.051(2) 0.057(3) 0.008(2) 0.017(2) 0.006(2)
C14 0.071(3) 0.114(5) 0.067(4) -0.013(3) 0.016(3) -0.043(3)
C12 0.076(3) 0.063(3) 0.089(4) -0.009(3) 0.030(3) -0.019(3)
C17A 0.063(6) 0.174(17) 0.067(8) -0.006(9) -0.003(5) 0.034(9)
C18A 0.112(10) 0.188(17) 0.112(12) 0.032(11) 0.020(8) 0.081(12)
C17B 0.097(13) 0.126(15) 0.063(9) 0.012(10) 0.032(8) 0.042(7)
C18B 0.149(19) 0.16(2) 0.115(15) 0.026(17) -0.041(14) -0.008(15)

loop_
_atom_type_symbol
_atom_type_description
_atom_type_scat_dispersion_real
_atom_type_scat_dispersion_imag
_atom_type_scat_source
C C 0.0033 0.0016 'International Tables Vol C Tables 4.2.6.8 and 6.1.1.4'
H H 0.0000 0.0000 'International Tables Vol C Tables 4.2.6.8 and 6.1.1.4'
N N 0.0061 0.0033 'International Tables Vol C Tables 4.2.6.8 and 6.1.1.4'
O O 0.0106 0.0060 'International Tables Vol C Tables 4.2.6.8 and 6.1.1.4'
Br Br -0.2901 2.4595 'International Tables Vol C Tables 4.2.6.8 and 6.1.1.4'

loop_
_geom_angle_atom_site_label_1
_geom_angle_atom_site_label_2
_geom_angle_atom_site_label_3
_geom_angle
N1 C1 C16 105.2(3)
N1 C1 C2 110.2(3)
C16 C1 C2 109.9(3)
N1 C1 C9 113.0(3)
C16 C1 C9 110.1(3)
C2 C1 C9 108.3(3)
C8 C7 C6 122.1(4)
C8 C7 Br7 118.7(3)
C6 C7 Br7 119.2(3)
C16 O17 C17B 123.3(6)
C16 O17 C17A 109.1(6)
C17B O17 C17A 28.5(9)
C19 N1 C1 125.4(4)
C19 N1 H1 117.3
C1 N1 H1 117.3
C3 C2 C1 114.1(3)
C3 C2 H2A 108.7
C1 C2 H2A 108.7
C3 C2 H2B 108.7
C1 C2 H2B 108.7
H2A C2 H2B 107.6
C14 C15 C10 120.1(5)
C14 C15 H15 119.9
C10 C15 H15 119.9
C7 C8 C3 120.1(4)
C7 C8 H8 120.0
C3 C8 H8 120.0
O19 C19 N1 127.7(4)
O19 C19 H19 116.2
N1 C19 H19 116.2
C4 C3 C8 117.9(4)
C4 C3 C2 121.4(4)
C8 C3 C2 120.7(4)
C12 C11 C10 120.0(4)
C12 C11 H11 120.0
C10 C11 H11 120.0
C10 C9 C1 114.1(3)
C10 C9 H9A 108.7
C1 C9 H9A 108.7
C10 C9 H9B 108.7
C1 C9 H9B 108.7
H9A C9 H9B 107.6
O16 C16 O17 123.6(4)
O16 C16 C1 124.7(4)
O17 C16 C1 111.6(4)
C7 C6 C5 117.1(4)
C7 C6 H6 121.4
C5 C6 H6 121.4
C14 C13 C12 118.0(5)
C14 C13 H13 121.0
C12 C13 H13 121.0
C4 C5 C6 122.0(4)
C4 C5 H5 119.0
C6 C5 H5 119.0
C11 C10 C15 118.3(4)
C11 C10 C9 120.6(4)
C15 C10 C9 121.1(5)
C5 C4 C3 120.7(4)
C5 C4 H4 119.6
C3 C4 H4 119.6
C13 C14 C15 121.5(5)
C13 C14 H14 119.3
C15 C14 H14 119.3
C11 C12 C13 122.1(5)
C11 C12 Br12 118.5(4)
C13 C12 Br12 119.4(4)
C18A C17A O17 104.7(10)
C18A C17A H17A 110.8
O17 C17A H17A 110.8
C18A C17A H17B 110.8
O17 C17A H17B 110.8
H17A C17A H17B 108.9
C17A C18A H18A 109.5
C17A C18A H18B 109.5
H18A C18A H18B 109.5
C17A C18A H18C 109.5
H18A C18A H18C 109.5
H18B C18A H18C 109.5
O17 C17B C18B 100.5(11)
O17 C17B H17C 111.7
C18B C17B H17C 111.7
O17 C17B H17D 111.7
C18B C17B H17D 111.7
H17C C17B H17D 109.4
C17B C18B H18D 109.5
C17B C18B H18E 109.5
H18D C18B H18E 109.5
C17B C18B H18F 109.5
H18D C18B H18F 109.5
H18E C18B H18F 109.5

loop_
_geom_bond_atom_site_label_1
_geom_bond_atom_site_label_2
_geom_bond_site_symmetry_2
_geom_bond_distance
_geom_bond_publ_flag
Br7 C7 . 1.901(4) ?
Br12 C12 . 1.923(6) ?
O19 C19 . 1.200(5) ?
C1 N1 . 1.450(5) ?
C1 C16 . 1.529(6) ?
C1 C2 . 1.554(5) ?
C1 C9 . 1.555(5) ?
C7 C8 . 1.373(5) ?
C7 C6 . 1.375(6) ?
O17 C16 . 1.325(5) ?
O17 C17B . 1.436(11) ?
O17 C17A . 1.460(11) ?
N1 C19 . 1.334(5) ?
N1 H1 . 0.8600 ?
C2 C3 . 1.510(6) ?
C2 H2A . 0.9700 ?
C2 H2B . 0.9700 ?
C15 C14 . 1.378(7) ?
C15 C10 . 1.392(6) ?
C15 H15 . 0.9300 ?
C8 C3 . 1.392(6) ?
C8 H8 . 0.9300 ?
O16 C16 . 1.186(5) ?
C19 H19 . 0.9300 ?
C3 C4 . 1.383(6) ?
C11 C12 . 1.369(6) ?
C11 C10 . 1.373(6) ?
C11 H11 . 0.9300 ?
C9 C10 . 1.507(6) ?
C9 H9A . 0.9700 ?
C9 H9B . 0.9700 ?
C6 C5 . 1.376(6) ?
C6 H6 . 0.9300 ?
C13 C14 . 1.355(8) ?
C13 C12 . 1.371(7) ?
C13 H13 . 0.9300 ?
C5 C4 . 1.365(6) ?
C5 H5 . 0.9300 ?
C4 H4 . 0.9300 ?
C14 H14 . 0.9300 ?
C17A C18A . 1.513(15) ?
C17A H17A . 0.9700 ?
C17A H17B . 0.9700 ?
C18A H18A . 0.9600 ?
C18A H18B . 0.9600 ?
C18A H18C . 0.9600 ?
C17B C18B . 1.513(17) ?
C17B H17C . 0.9700 ?
C17B H17D . 0.9700 ?
C18B H18D . 0.9600 ?
C18B H18E . 0.9600 ?
C18B H18F . 0.9600 ?

loop_
_geom_hbond_atom_site_label_D
_geom_hbond_atom_site_label_H
_geom_hbond_atom_site_label_A
_geom_hbond_site_symmetry_A
_geom_hbond_distance_DH
_geom_hbond_distance_HA
_geom_hbond_distance_DA
_geom_hbond_angle_DHA
N1 H1 O16 . 0.86 2.20 2.620(4) 110
C2 H2B O19 . 0.97 2.61 3.205(5) 120
C9 H9A O19 . 0.97 2.56 3.095(6) 115
N1 H1 O16 3_765 0.86 2.18 2.959(5) 150

loop_
_geom_torsion_atom_site_label_1
_geom_torsion_atom_site_label_2
_geom_torsion_atom_site_label_3
_geom_torsion_atom_site_label_4
_geom_torsion
C16 C1 N1 C19 -176.6(4)
C2 C1 N1 C19 65.0(5)
C9 C1 N1 C19 -56.4(5)
N1 C1 C2 C3 66.0(4)
C16 C1 C2 C3 -49.6(5)
C9 C1 C2 C3 -169.9(4)
C6 C7 C8 C3 0.9(6)
Br7 C7 C8 C3 -179.8(3)
C1 N1 C19 O19 2.1(7)
C7 C8 C3 C4 0.1(6)
C7 C8 C3 C2 179.6(4)
C1 C2 C3 C4 -83.5(5)
C1 C2 C3 C8 97.1(4)
N1 C1 C9 C10 -53.6(5)
C16 C1 C9 C10 63.7(5)
C2 C1 C9 C10 -176.0(4)
C17B O17 C16 O16 -22.0(9)
C17A O17 C16 O16 5.7(10)
C17B O17 C16 C1 157.0(7)
C17A O17 C16 C1 -175.3(8)
N1 C1 C16 O16 0.1(6)
C2 C1 C16 O16 118.7(5)
C9 C1 C16 O16 -122.0(5)
N1 C1 C16 O17 -178.9(3)
C2 C1 C16 O17 -60.2(4)
C9 C1 C16 O17 59.1(5)
C8 C7 C6 C5 -0.9(7)
Br7 C7 C6 C5 179.8(3)
C7 C6 C5 C4 -0.1(7)
C12 C11 C10 C15 0.2(6)
C12 C11 C10 C9 -179.3(4)
C14 C15 C10 C11 0.4(7)
C14 C15 C10 C9 179.9(4)
C1 C9 C10 C11 88.3(5)
C1 C9 C10 C15 -91.2(5)
C6 C5 C4 C3 1.1(7)
C8 C3 C4 C5 -1.0(6)
C2 C3 C4 C5 179.5(4)
C12 C13 C14 C15 -0.6(8)
C10 C15 C14 C13 -0.2(8)
C10 C11 C12 C13 -1.0(7)
C10 C11 C12 Br12 178.5(3)
C14 C13 C12 C11 1.2(8)
C14 C13 C12 Br12 -178.2(4)
C16 O17 C17A C18A -169.4(11)
C17B O17 C17A C18A -43.9(9)
C16 O17 C17B C18B 112.9(15)
C17A O17 C17B C18B 45.9(17)
